data_4034027
loop_
_publ_author_name
'Manabe, Yumehiro'
'Uesaka, Mitsuharu'
'Yoneda, Tomoki'
'Inokuma, Yasuhide'

_publ_section_title
;
 Two-Step Transformation of Aliphatic Polyketones into \p-Conjugated
 Polyimines.
;
_journal_issue 16
_journal_name_full 'The Journal of organic chemistry'
_journal_page_first 9957
_journal_page_last 9964
_journal_paper_doi 10.1021/acs.joc.9b01119
_journal_volume 84
_journal_year 2019
_chemical_formula_moiety 'C21 H28 N6'
_chemical_formula_sum 'C21 H28 N6'
_chemical_formula_weight 364.49
_space_group_crystal_system monoclinic
_space_group_IT_number 13
_space_group_name_Hall '-P 2yc'
_space_group_name_H-M_alt 'P 1 2/c 1'
_atom_sites_solution_hydrogens geom
_audit_creation_method SHELXL-2018/3
_cell_angle_alpha 90
_cell_angle_beta 98.628(9)
_cell_angle_gamma 90
_cell_formula_units_Z 2
_cell_length_a 15.1672(15)
_cell_length_b 6.1734(6)
_cell_length_c 10.7592(11)
_cell_measurement_reflns_used 3652
_cell_measurement_temperature 123(2)
_cell_measurement_theta_max 29.1770
_cell_measurement_theta_min 3.5660
_cell_volume 996.02(17)
_computing_cell_refinement 'CrysAlisPro 1.171.39.43a (Rigaku OD, 2018)'
_computing_data_collection 'CrysAlisPro 1.171.39.43a (Rigaku OD, 2018)'
_computing_data_reduction 'CrysAlisPro 1.171.39.43a (Rigaku OD, 2018)'
_computing_structure_refinement 'SHELXL-2018/3 (Sheldrick, 2018)'
_computing_structure_solution 'SHELXT 2018/2 (Sheldrick, 2018)'
_diffrn_ambient_temperature 123(2)
_diffrn_detector 'CCD plate'
_diffrn_measured_fraction_theta_full 0.998
_diffrn_measured_fraction_theta_max 0.998
_diffrn_measurement_device 'four-circle diffractometer'
_diffrn_measurement_device_type 'XtaLAB AFC11 (RCD3): quarter-chi single'
_diffrn_radiation_monochromator mirror
_diffrn_radiation_probe x-ray
_diffrn_radiation_type 'Mo K\a'
_diffrn_radiation_wavelength 0.71073
_diffrn_reflns_av_R_equivalents 0.0384
_diffrn_reflns_av_unetI/netI 0.0339
_diffrn_reflns_Laue_measured_fraction_full 0.998
_diffrn_reflns_Laue_measured_fraction_max 0.998
_diffrn_reflns_limit_h_max 18
_diffrn_reflns_limit_h_min -16
_diffrn_reflns_limit_k_max 7
_diffrn_reflns_limit_k_min -7
_diffrn_reflns_limit_l_max 11
_diffrn_reflns_limit_l_min -12
_diffrn_reflns_number 7829
_diffrn_reflns_point_group_measured_fraction_full 0.998
_diffrn_reflns_point_group_measured_fraction_max 0.998
_diffrn_reflns_theta_full 24.995
_diffrn_reflns_theta_max 24.995
_diffrn_reflns_theta_min 2.717
_diffrn_source 'Rotating-anode X-ray tube (dual wavelength)'
_diffrn_source_type 'Rigaku (Mo) X-ray DW Source'
_exptl_absorpt_coefficient_mu 0.076
_exptl_absorpt_correction_T_max 1.00000
_exptl_absorpt_correction_T_min 0.80129
_exptl_absorpt_correction_type multi-scan
_exptl_absorpt_process_details
;
CrysAlisPro 1.171.39.43a (Rigaku Oxford Diffraction, 2018)
Empirical absorption correction using spherical harmonics,
 implemented in SCALE3 ABSPACK scaling algorithm.
;
_exptl_crystal_colour colorless
_exptl_crystal_density_diffrn 1.215
_exptl_crystal_density_method 'not measured'
_exptl_crystal_description platelet
_exptl_crystal_F_000 392
_exptl_crystal_size_max 0.450
_exptl_crystal_size_mid 0.230
_exptl_crystal_size_min 0.020
_refine_diff_density_max 0.300
_refine_diff_density_min -0.216
_refine_diff_density_rms 0.048
_refine_ls_extinction_method none
_refine_ls_goodness_of_fit_ref 1.107
_refine_ls_hydrogen_treatment constr
_refine_ls_matrix_type full
_refine_ls_number_parameters 127
_refine_ls_number_reflns 1769
_refine_ls_number_restraints 0
_refine_ls_restrained_S_all 1.107
_refine_ls_R_factor_all 0.0595
_refine_ls_R_factor_gt 0.0474
_refine_ls_shift/su_max 0.000
_refine_ls_shift/su_mean 0.000
_refine_ls_structure_factor_coef Fsqd
_refine_ls_weighting_details 'w=1/[\s^2^(Fo^2^)+(0.0643P)^2^+0.4663P] where P=(Fo^2^+2Fc^2^)/3'
_refine_ls_weighting_scheme calc
_refine_ls_wR_factor_gt 0.1338
_refine_ls_wR_factor_ref 0.1409
_reflns_Friedel_coverage 0.000
_reflns_number_gt 1426
_reflns_number_total 1769
_reflns_threshold_expression 'I > 2\s(I)'
_cod_data_source_file jo9b01119_si_004.cif
_cod_data_source_block YMEX215_2
_cod_original_sg_symbol_H-M 'P 2/c'
_cod_database_code 4034027
_shelx_shelxl_version_number 2018/3
_shelx_space_group_comment
;
The symmetry employed for this shelxl refinement is uniquely defined
by the following loop, which should always be used as a source of
symmetry information in preference to the above space-group names.
They are only intended as comments.
;

loop_
_space_group_symop_operation_xyz
'x, y, z'
'-x, y, -z+1/2'
'-x, -y, -z'
'x, -y, z-1/2'

loop_
_atom_site_label
_atom_site_type_symbol
_atom_site_fract_x
_atom_site_fract_y
_atom_site_fract_z
_atom_site_U_iso_or_equiv
_atom_site_adp_type
_atom_site_occupancy
_atom_site_site_symmetry_order
_atom_site_calc_flag
_atom_site_refinement_flags_posn
_atom_site_refinement_flags_adp
_atom_site_refinement_flags_occupancy
N3 N 0.46146(8) 1.0967(2) 0.28142(13) 0.0195(4) Uani 1 1 d . . .
N2 N 0.23431(9) 0.3964(2) 0.45294(14) 0.0214(4) Uani 1 1 d . . .
N1 N 0.16086(9) 0.3835(2) 0.52454(14) 0.0231(4) Uani 1 1 d . . .
C8 C 0.500000 0.7358(3) 0.250000 0.0148(5) Uani 1 2 d S T P
C7 C 0.43844(10) 0.8970(2) 0.29857(14) 0.0155(4) Uani 1 1 d . . .
C5 C 0.33083(10) 0.6516(3) 0.37890(14) 0.0176(4) Uani 1 1 d . . .
H4 H 0.361542 0.533771 0.348104 0.021 Uiso 1 1 calc R U .
C4 C 0.25549(10) 0.5984(2) 0.44223(14) 0.0161(4) Uani 1 1 d . . .
C3 C 0.19558(9) 0.7487(2) 0.50237(14) 0.0160(4) Uani 1 1 d . . .
C6 C 0.36133(10) 0.8518(3) 0.35964(14) 0.0171(4) Uani 1 1 d . . .
H5 H 0.330321 0.971497 0.387901 0.021 Uiso 1 1 calc R U .
C2 C 0.14011(10) 0.5772(3) 0.55333(15) 0.0192(4) Uani 1 1 d . . .
C11 C 0.45041(10) 0.5992(3) 0.14116(14) 0.0184(4) Uani 1 1 d . . .
H12 H 0.402618 0.516706 0.171271 0.028 Uiso 1 1 calc R U .
H13 H 0.492382 0.498967 0.110454 0.028 Uiso 1 1 calc R U .
H14 H 0.424761 0.695289 0.072649 0.028 Uiso 1 1 calc R U .
C9 C 0.24524(11) 0.8870(3) 0.60897(15) 0.0206(4) Uani 1 1 d . . .
H6 H 0.202140 0.972288 0.647732 0.031 Uiso 1 1 calc R U .
H7 H 0.286597 0.984689 0.574943 0.031 Uiso 1 1 calc R U .
H8 H 0.278700 0.792287 0.672346 0.031 Uiso 1 1 calc R U .
C10 C 0.13679(10) 0.8868(3) 0.40328(16) 0.0211(4) Uani 1 1 d . . .
H9 H 0.109077 0.793375 0.334727 0.032 Uiso 1 1 calc R U .
H10 H 0.173666 0.996343 0.369775 0.032 Uiso 1 1 calc R U .
H11 H 0.090222 0.958615 0.442293 0.032 Uiso 1 1 calc R U .
C1 C 0.06904(11) 0.6213(3) 0.63140(17) 0.0267(4) Uani 1 1 d . . .
H1 H 0.038819 0.485615 0.646475 0.040 Uiso 1 1 calc R U .
H2 H 0.025728 0.723286 0.587192 0.040 Uiso 1 1 calc R U .
H3 H 0.095758 0.684095 0.711964 0.040 Uiso 1 1 calc R U .

loop_
_atom_site_aniso_label
_atom_site_aniso_U_11
_atom_site_aniso_U_22
_atom_site_aniso_U_33
_atom_site_aniso_U_23
_atom_site_aniso_U_13
_atom_site_aniso_U_12
N3 0.0165(7) 0.0168(8) 0.0273(8) -0.0009(6) 0.0096(6) 0.0001(5)
N2 0.0191(7) 0.0175(7) 0.0296(8) -0.0006(6) 0.0101(6) -0.0012(5)
N1 0.0199(7) 0.0200(8) 0.0321(8) 0.0025(6) 0.0126(6) -0.0015(6)
C8 0.0148(10) 0.0131(11) 0.0173(11) 0.000 0.0048(8) 0.000
C7 0.0154(7) 0.0155(8) 0.0157(8) -0.0006(6) 0.0029(6) 0.0003(6)
C5 0.0169(8) 0.0179(9) 0.0186(8) -0.0006(7) 0.0045(6) 0.0014(6)
C4 0.0156(8) 0.0152(8) 0.0175(8) -0.0008(6) 0.0024(6) 0.0006(6)
C3 0.0147(8) 0.0150(8) 0.0194(8) 0.0000(6) 0.0058(6) 0.0000(6)
C6 0.0154(8) 0.0178(9) 0.0189(8) -0.0007(7) 0.0046(6) 0.0022(6)
C2 0.0170(8) 0.0203(9) 0.0206(8) 0.0019(7) 0.0041(6) -0.0003(7)
C11 0.0193(8) 0.0185(9) 0.0179(8) -0.0015(7) 0.0040(6) -0.0020(6)
C9 0.0229(9) 0.0209(9) 0.0185(9) -0.0024(7) 0.0043(7) -0.0024(7)
C10 0.0196(8) 0.0206(9) 0.0231(9) 0.0022(7) 0.0032(7) 0.0026(7)
C1 0.0242(9) 0.0295(10) 0.0290(10) 0.0000(8) 0.0125(7) -0.0020(7)

loop_
_atom_type_symbol
_atom_type_description
_atom_type_scat_dispersion_real
_atom_type_scat_dispersion_imag
_atom_type_scat_source
C C 0.0033 0.0016 'International Tables Vol C Tables 4.2.6.8 and 6.1.1.4'
H H 0.0000 0.0000 'International Tables Vol C Tables 4.2.6.8 and 6.1.1.4'
N N 0.0061 0.0033 'International Tables Vol C Tables 4.2.6.8 and 6.1.1.4'

loop_
_geom_angle_atom_site_label_1
_geom_angle_atom_site_label_2
_geom_angle_atom_site_label_3
_geom_angle
_geom_angle_site_symmetry_1
_geom_angle_site_symmetry_3
C7 N3 N3 108.75(9) . 2_655
C4 N2 N1 108.69(12) . .
C2 N1 N2 108.21(12) . .
C7 C8 C7 97.55(17) . 2_655
C7 C8 C11 110.70(8) . 2_655
C7 C8 C11 111.48(8) 2_655 2_655
C7 C8 C11 111.48(8) . .
C7 C8 C11 110.70(8) 2_655 .
C11 C8 C11 113.81(18) 2_655 .
N3 C7 C6 119.84(14) . .
N3 C7 C8 112.46(13) . .
C6 C7 C8 127.69(14) . .
C6 C5 C4 126.31(15) . .
N2 C4 C5 118.79(14) . .
N2 C4 C3 112.31(13) . .
C5 C4 C3 128.90(14) . .
C2 C3 C4 97.41(13) . .
C2 C3 C9 110.95(12) . .
C4 C3 C9 113.75(12) . .
C2 C3 C10 110.13(12) . .
C4 C3 C10 111.49(12) . .
C9 C3 C10 112.19(13) . .
C5 C6 C7 124.39(15) . .
N1 C2 C1 122.04(14) . .
N1 C2 C3 113.32(14) . .
C1 C2 C3 124.63(14) . .

loop_
_geom_bond_atom_site_label_1
_geom_bond_atom_site_label_2
_geom_bond_distance
_geom_bond_site_symmetry_2
N3 C7 1.302(2) .
N3 N3 1.436(2) 2_655
N2 C4 1.297(2) .
N2 N1 1.4487(18) .
N1 C2 1.286(2) .
C8 C7 1.511(2) .
C8 C7 1.511(2) 2_655
C8 C11 1.5438(19) 2_655
C8 C11 1.5438(19) .
C7 C6 1.452(2) .
C5 C6 1.346(2) .
C5 C4 1.453(2) .
C4 C3 1.510(2) .
C3 C2 1.506(2) .
C3 C9 1.534(2) .
C3 C10 1.541(2) .
C2 C1 1.488(2) .

loop_
_geom_torsion_atom_site_label_1
_geom_torsion_atom_site_label_2
_geom_torsion_atom_site_label_3
_geom_torsion_atom_site_label_4
_geom_torsion
_geom_torsion_site_symmetry_1
C4 N2 N1 C2 0.51(19) .
N3 N3 C7 C6 -179.43(14) 2_655
N3 N3 C7 C8 1.0(2) 2_655
C7 C8 C7 N3 -0.42(8) 2_655
C11 C8 C7 N3 116.00(15) 2_655
C11 C8 C7 N3 -116.23(15) .
C7 C8 C7 C6 -179.90(18) 2_655
C11 C8 C7 C6 -63.48(18) 2_655
C11 C8 C7 C6 64.29(18) .
N1 N2 C4 C5 177.02(12) .
N1 N2 C4 C3 -2.11(18) .
C6 C5 C4 N2 179.82(16) .
C6 C5 C4 C3 -1.2(3) .
N2 C4 C3 C2 2.62(16) .
C5 C4 C3 C2 -176.41(15) .
N2 C4 C3 C9 119.44(15) .
C5 C4 C3 C9 -59.6(2) .
N2 C4 C3 C10 -112.48(15) .
C5 C4 C3 C10 68.49(19) .
C4 C5 C6 C7 178.34(13) .
N3 C7 C6 C5 178.28(16) .
C8 C7 C6 C5 -2.3(3) .
N2 N1 C2 C1 -177.65(14) .
N2 N1 C2 C3 1.32(19) .
C4 C3 C2 N1 -2.31(17) .
C9 C3 C2 N1 -121.30(15) .
C10 C3 C2 N1 113.86(16) .
C4 C3 C2 C1 176.63(15) .
C9 C3 C2 C1 57.6(2) .
C10 C3 C2 C1 -67.2(2) .
